data_7109435
loop_
_publ_author_name
'Di Sun'
'Shuai Yuan'
'Hua Wang'
'Hai-Feng Lu'
'Sheng-Yu Feng'
'Dao-Feng Sun'

_publ_section_title
;
 Luminescence thermochromism of two entangled copper-iodide networks with
 a large temperature-dependent emission shift
;
_journal_name_full Chem.Commun.
_journal_page_first 6152
_journal_paper_doi 10.1039/c3cc42741b
_journal_volume 49
_journal_year 2013
_chemical_formula_sum 'C11 H16 Cu2 I2 N4'
_chemical_formula_weight 585.16
_space_group_IT_number 34
_symmetry_cell_setting orthorhombic
_symmetry_space_group_name_Hall 'P 2 -2n'
_symmetry_space_group_name_H-M 'P n n 2'
_atom_sites_solution_hydrogens geom
_atom_sites_solution_primary direct
_atom_sites_solution_secondary difmap
_audit_creation_method SHELXL-97
_cell_angle_alpha 90.00
_cell_angle_beta 90.00
_cell_angle_gamma 90.00
_cell_formula_units_Z 4
_cell_length_a 17.7336(11)
_cell_length_b 9.6470(6)
_cell_length_c 9.9065(6)
_cell_measurement_reflns_used 5087
_cell_measurement_temperature 220(2)
_cell_measurement_theta_max 27.44
_cell_measurement_theta_min 2.35
_cell_volume 1694.76(18)
_computing_structure_refinement 'SHELXL-97 (Sheldrick, 1997)'
_computing_structure_solution 'SHELXS-97 (Sheldrick, 1990)'
_diffrn_ambient_temperature 220(2)
_diffrn_measured_fraction_theta_full 0.989
_diffrn_measured_fraction_theta_max 0.989
_diffrn_radiation_monochromator graphite
_diffrn_radiation_source 'fine-focus sealed tube'
_diffrn_radiation_type MoK\a
_diffrn_radiation_wavelength 0.71073
_diffrn_reflns_av_R_equivalents 0.0188
_diffrn_reflns_av_sigmaI/netI 0.0217
_diffrn_reflns_limit_h_max 18
_diffrn_reflns_limit_h_min -20
_diffrn_reflns_limit_k_max 11
_diffrn_reflns_limit_k_min -11
_diffrn_reflns_limit_l_max 4
_diffrn_reflns_limit_l_min -11
_diffrn_reflns_number 5437
_diffrn_reflns_theta_full 24.99
_diffrn_reflns_theta_max 24.99
_diffrn_reflns_theta_min 2.30
_exptl_absorpt_coefficient_mu 6.145
_exptl_absorpt_correction_T_max 0.3729
_exptl_absorpt_correction_T_min 0.3088
_exptl_absorpt_correction_type multi-scan
_exptl_absorpt_process_details sadabs
_exptl_crystal_density_diffrn 2.293
_exptl_crystal_density_method 'not measured'
_exptl_crystal_F_000 1096
_exptl_crystal_size_max 0.25
_exptl_crystal_size_mid 0.20
_exptl_crystal_size_min 0.20
_refine_diff_density_max 0.439
_refine_diff_density_min -0.654
_refine_diff_density_rms 0.128
_refine_ls_abs_structure_details 'Flack H D (1983), Acta Cryst. A39, 876-881'
_refine_ls_abs_structure_Flack 0.01(3)
_refine_ls_extinction_method none
_refine_ls_goodness_of_fit_ref 1.124
_refine_ls_hydrogen_treatment constr
_refine_ls_matrix_type full
_refine_ls_number_parameters 174
_refine_ls_number_reflns 1996
_refine_ls_number_restraints 1
_refine_ls_restrained_S_all 1.124
_refine_ls_R_factor_all 0.0199
_refine_ls_R_factor_gt 0.0196
_refine_ls_shift/su_max 0.001
_refine_ls_shift/su_mean 0.000
_refine_ls_structure_factor_coef Fsqd
_refine_ls_weighting_details 'calc w=1/[\s^2^(Fo^2^)+(0.0337P)^2^+0.2236P] where P=(Fo^2^+2Fc^2^)/3'
_refine_ls_weighting_scheme calc
_refine_ls_wR_factor_gt 0.0513
_refine_ls_wR_factor_ref 0.0515
_reflns_number_gt 1979
_reflns_number_total 1996
_reflns_threshold_expression >2sigma(I)
_cod_data_source_file c3cc42741b.txt
_cod_data_source_block 1-220K
_cod_original_sg_symbol_H-M 'Pnn2 '
_cod_database_code 7109435

loop_
_symmetry_equiv_pos_as_xyz
'x, y, z'
'-x, -y, z'
'x+1/2, -y+1/2, z+1/2'
'-x+1/2, y+1/2, z+1/2'

loop_
_atom_site_label
_atom_site_type_symbol
_atom_site_fract_x
_atom_site_fract_y
_atom_site_fract_z
_atom_site_U_iso_or_equiv
_atom_site_adp_type
_atom_site_occupancy
_atom_site_symmetry_multiplicity
_atom_site_calc_flag
_atom_site_refinement_flags
Cu1 Cu 0.53300(4) 0.15158(7) 0.73968(8) 0.03258(17) Uani 1 1 d .
Cu2 Cu 0.57207(4) -0.04345(8) 0.92725(8) 0.03272(17) Uani 1 1 d .
I1 I 0.612612(18) -0.08502(3) 0.67139(4) 0.02585(10) Uani 1 1 d .
I2 I 0.54732(2) 0.22095(4) 0.99200(4) 0.03209(11) Uani 1 1 d .
C1 C 0.6085(4) 0.4961(6) 0.7093(6) 0.0363(15) Uani 1 1 d .
H1A H 0.6610 0.5240 0.7067 0.054 Uiso 1 1 calc R
H1B H 0.5995 0.4404 0.7893 0.054 Uiso 1 1 calc R
H1C H 0.5767 0.5778 0.7119 0.054 Uiso 1 1 calc R
C2 C 0.5906(3) 0.4138(5) 0.5877(6) 0.0257(12) Uani 1 1 d .
C3 C 0.5562(4) 0.2429(7) 0.4576(7) 0.0352(16) Uani 1 1 d .
H3 H 0.5388 0.1560 0.4281 0.042 Uiso 1 1 calc R
C4 C 0.5780(3) 0.3476(6) 0.3760(7) 0.0352(14) Uani 1 1 d .
H4 H 0.5787 0.3469 0.2811 0.042 Uiso 1 1 calc R
C5 C 0.6280(3) 0.5901(5) 0.4128(7) 0.0309(13) Uani 1 1 d .
H5A H 0.6168 0.6608 0.4810 0.037 Uiso 1 1 calc R
H5B H 0.6019 0.6162 0.3294 0.037 Uiso 1 1 calc R
C6 C 0.7114(4) 0.5877(7) 0.3873(9) 0.0481(19) Uani 1 1 d .
H6A H 0.7226 0.5160 0.3201 0.058 Uiso 1 1 calc R
H6B H 0.7374 0.5625 0.4711 0.058 Uiso 1 1 calc R
C7 C 0.7421(4) 0.7251(7) 0.3375(8) 0.0439(18) Uani 1 1 d .
H7A H 0.7296 0.7971 0.4037 0.053 Uiso 1 1 calc R
H7B H 0.7972 0.7188 0.3325 0.053 Uiso 1 1 calc R
C8 C 0.7391(4) 0.7007(8) 0.0867(9) 0.0538(19) Uani 1 1 d .
H8 H 0.7761 0.6314 0.0793 0.065 Uiso 1 1 calc R
C9 C 0.7001(4) 0.7569(8) -0.0110(10) 0.0517(18) Uani 1 1 d .
H9 H 0.7047 0.7317 -0.1023 0.062 Uiso 1 1 calc R
C10 C 0.6618(3) 0.8578(6) 0.1684(8) 0.0382(14) Uani 1 1 d .
C11 C 0.6236(5) 0.9508(9) 0.2617(9) 0.066(2) Uani 1 1 d .
H11A H 0.5876 0.8987 0.3152 0.098 Uiso 1 1 calc R
H11B H 0.5973 1.0221 0.2112 0.098 Uiso 1 1 calc R
H11C H 0.6605 0.9936 0.3209 0.098 Uiso 1 1 calc R
N1 N 0.5633(3) 0.2827(4) 0.5901(6) 0.0279(11) Uani 1 1 d .
N2 N 0.5991(3) 0.4559(5) 0.4592(5) 0.0280(11) Uani 1 1 d .
N3 N 0.6511(3) 0.8582(6) 0.0361(6) 0.0405(13) Uani 1 1 d .
N4 N 0.7135(3) 0.7671(6) 0.2066(6) 0.0410(15) Uani 1 1 d .

loop_
_atom_site_aniso_label
_atom_site_aniso_U_11
_atom_site_aniso_U_22
_atom_site_aniso_U_33
_atom_site_aniso_U_23
_atom_site_aniso_U_13
_atom_site_aniso_U_12
Cu1 0.0398(4) 0.0309(4) 0.0270(4) 0.0041(3) 0.0001(3) -0.0048(3)
Cu2 0.0317(4) 0.0396(4) 0.0269(4) 0.0032(3) -0.0038(3) 0.0106(3)
I1 0.02946(18) 0.02255(16) 0.02555(18) -0.00198(17) 0.00391(17) -0.00219(12)
I2 0.0398(2) 0.03164(19) 0.02487(18) -0.00667(17) 0.00079(18) -0.00666(14)
C1 0.056(4) 0.022(3) 0.031(4) 0.005(2) 0.000(3) -0.007(2)
C2 0.030(3) 0.018(3) 0.029(3) -0.002(2) 0.005(3) 0.0037(19)
C3 0.046(4) 0.029(3) 0.030(4) -0.007(3) 0.003(3) -0.006(2)
C4 0.044(4) 0.038(3) 0.024(3) -0.006(3) 0.005(3) -0.002(3)
C5 0.033(3) 0.027(3) 0.033(3) 0.009(3) 0.007(3) 0.001(2)
C6 0.031(3) 0.052(4) 0.061(5) 0.034(4) 0.000(3) 0.004(3)
C7 0.034(3) 0.056(4) 0.042(4) 0.029(3) -0.008(3) -0.009(3)
C8 0.055(4) 0.055(4) 0.051(5) 0.008(4) 0.005(4) 0.022(3)
C9 0.048(4) 0.063(4) 0.043(4) -0.007(4) 0.008(4) 0.017(3)
C10 0.037(3) 0.037(3) 0.041(3) 0.011(4) -0.006(3) -0.002(2)
C11 0.093(7) 0.067(5) 0.037(5) 0.007(4) -0.002(4) 0.031(5)
N1 0.029(2) 0.024(2) 0.031(3) 0.000(2) -0.002(2) -0.0025(17)
N2 0.037(3) 0.025(2) 0.022(3) 0.003(2) 0.003(2) -0.0031(19)
N3 0.029(3) 0.057(3) 0.036(3) 0.013(3) 0.001(2) 0.001(2)
N4 0.032(3) 0.047(3) 0.044(4) 0.026(3) -0.016(2) -0.013(2)

loop_
_atom_type_symbol
_atom_type_description
_atom_type_scat_dispersion_real
_atom_type_scat_dispersion_imag
_atom_type_scat_source
C C 0.0033 0.0016 'International Tables Vol C Tables 4.2.6.8 and 6.1.1.4'
H H 0.0000 0.0000 'International Tables Vol C Tables 4.2.6.8 and 6.1.1.4'
N N 0.0061 0.0033 'International Tables Vol C Tables 4.2.6.8 and 6.1.1.4'
Cu Cu 0.3201 1.2651 'International Tables Vol C Tables 4.2.6.8 and 6.1.1.4'
I I -0.4742 1.8119 'International Tables Vol C Tables 4.2.6.8 and 6.1.1.4'

loop_
_geom_angle_atom_site_label_1
_geom_angle_atom_site_label_2
_geom_angle_atom_site_label_3
_geom_angle
_geom_angle_site_symmetry_1
_geom_angle_site_symmetry_3
N1 Cu1 I2 121.18(15) . .
N1 Cu1 Cu2 149.51(14) . .
I2 Cu1 Cu2 59.93(2) . .
N1 Cu1 I1 102.46(14) . 2_655
I2 Cu1 I1 112.89(3) . 2_655
Cu2 Cu1 I1 104.18(3) . 2_655
N1 Cu1 I1 101.62(14) . .
I2 Cu1 I1 113.42(3) . .
Cu2 Cu1 I1 57.95(2) . .
I1 Cu1 I1 103.10(3) 2_655 .
N1 Cu1 Cu2 152.49(14) . 2_655
I2 Cu1 Cu2 61.84(2) . 2_655
Cu2 Cu1 Cu2 57.79(3) . 2_655
I1 Cu1 Cu2 57.08(2) 2_655 2_655
I1 Cu1 Cu2 101.09(3) . 2_655
N3 Cu2 I1 104.58(17) 1_546 .
N3 Cu2 I2 115.97(18) 1_546 .
I1 Cu2 I2 114.66(3) . .
N3 Cu2 Cu2 144.17(16) 1_546 2_655
I1 Cu2 Cu2 107.650(17) . 2_655
I2 Cu2 Cu2 62.97(3) . 2_655
N3 Cu2 Cu1 150.21(16) 1_546 .
I1 Cu2 Cu1 61.67(2) . .
I2 Cu2 Cu1 57.55(2) . .
Cu2 Cu2 Cu1 62.91(3) 2_655 .
N3 Cu2 I2 96.65(16) 1_546 2_655
I1 Cu2 I2 109.27(3) . 2_655
I2 Cu2 I2 113.94(3) . 2_655
Cu2 Cu2 I2 58.10(3) 2_655 2_655
Cu1 Cu2 I2 112.66(3) . 2_655
N3 Cu2 Cu1 129.66(18) 1_546 2_655
I1 Cu2 Cu1 59.85(2) . 2_655
I2 Cu2 Cu1 113.71(3) . 2_655
Cu2 Cu2 Cu1 59.29(3) 2_655 2_655
Cu1 Cu2 Cu1 68.94(3) . 2_655
I2 Cu2 Cu1 55.02(2) 2_655 2_655
Cu2 I1 Cu1 63.07(2) . 2_655
Cu2 I1 Cu1 60.38(2) . .
Cu1 I1 Cu1 69.69(3) 2_655 .
Cu1 I2 Cu2 62.53(2) . .
Cu1 I2 Cu2 63.14(2) . 2_655
Cu2 I2 Cu2 58.93(3) . 2_655
C2 C1 H1A 109.5 . .
C2 C1 H1B 109.5 . .
H1A C1 H1B 109.5 . .
C2 C1 H1C 109.5 . .
H1A C1 H1C 109.5 . .
H1B C1 H1C 109.5 . .
N2 C2 N1 109.8(5) . .
N2 C2 C1 125.9(5) . .
N1 C2 C1 124.3(5) . .
C4 C3 N1 109.7(5) . .
C4 C3 H3 125.2 . .
N1 C3 H3 125.2 . .
C3 C4 N2 106.6(6) . .
C3 C4 H4 126.7 . .
N2 C4 H4 126.7 . .
N2 C5 C6 112.5(5) . .
N2 C5 H5A 109.1 . .
C6 C5 H5A 109.1 . .
N2 C5 H5B 109.1 . .
C6 C5 H5B 109.1 . .
H5A C5 H5B 107.8 . .
C5 C6 C7 113.3(5) . .
C5 C6 H6A 108.9 . .
C7 C6 H6A 108.9 . .
C5 C6 H6B 108.9 . .
C7 C6 H6B 108.9 . .
H6A C6 H6B 107.7 . .
N4 C7 C6 114.2(6) . .
N4 C7 H7A 108.7 . .
C6 C7 H7A 108.7 . .
N4 C7 H7B 108.7 . .
C6 C7 H7B 108.7 . .
H7A C7 H7B 107.6 . .
C9 C8 N4 105.2(6) . .
C9 C8 H8 127.4 . .
N4 C8 H8 127.4 . .
C8 C9 N3 111.9(8) . .
C8 C9 H9 124.0 . .
N3 C9 H9 124.0 . .
N4 C10 N3 112.7(7) . .
N4 C10 C11 123.3(7) . .
N3 C10 C11 124.0(6) . .
C10 C11 H11A 109.5 . .
C10 C11 H11B 109.5 . .
H11A C11 H11B 109.5 . .
C10 C11 H11C 109.5 . .
H11A C11 H11C 109.5 . .
H11B C11 H11C 109.5 . .
C2 N1 C3 106.1(5) . .
C2 N1 Cu1 133.8(4) . .
C3 N1 Cu1 120.1(4) . .
C2 N2 C4 107.8(5) . .
C2 N2 C5 127.1(5) . .
C4 N2 C5 125.1(5) . .
C10 N3 C9 103.9(6) . .
C10 N3 Cu2 129.3(5) . 1_564
C9 N3 Cu2 126.1(5) . 1_564
C10 N4 C8 106.2(6) . .
C10 N4 C7 133.1(7) . .
C8 N4 C7 120.6(6) . .

loop_
_geom_bond_atom_site_label_1
_geom_bond_atom_site_label_2
_geom_bond_distance
_geom_bond_site_symmetry_2
_geom_bond_publ_flag
Cu1 N1 2.021(5) . y
Cu1 I2 2.6000(9) . y
Cu1 Cu2 2.7336(11) . y
Cu1 I1 2.7455(8) 2_655 y
Cu1 I1 2.7678(8) . y
Cu1 Cu2 2.8307(11) 2_655 y
Cu2 N3 2.006(5) 1_546 y
Cu2 I1 2.6651(10) . y
Cu2 I2 2.6664(8) . y
Cu2 Cu2 2.6902(14) 2_655 y
Cu2 I2 2.7976(8) 2_655 y
Cu2 Cu1 2.8307(11) 2_655 ?
I1 Cu1 2.7455(8) 2_655 ?
I2 Cu2 2.7976(8) 2_655 ?
C1 C2 1.477(8) . ?
C1 H1A 0.9700 . ?
C1 H1B 0.9700 . ?
C1 H1C 0.9700 . ?
C2 N2 1.345(8) . ?
C2 N1 1.354(7) . ?
C3 C4 1.350(9) . ?
C3 N1 1.374(9) . ?
C3 H3 0.9400 . ?
C4 N2 1.383(8) . ?
C4 H4 0.9400 . ?
C5 N2 1.466(7) . ?
C5 C6 1.501(9) . ?
C5 H5A 0.9800 . ?
C5 H5B 0.9800 . ?
C6 C7 1.515(8) . ?
C6 H6A 0.9800 . ?
C6 H6B 0.9800 . ?
C7 N4 1.451(8) . ?
C7 H7A 0.9800 . ?
C7 H7B 0.9800 . ?
C8 C9 1.307(12) . ?
C8 N4 1.424(10) . ?
C8 H8 0.9400 . ?
C9 N3 1.389(9) . ?
C9 H9 0.9400 . ?
C10 N4 1.322(8) . ?
C10 N3 1.324(10) . ?
C10 C11 1.456(11) . ?
C11 H11A 0.9700 . ?
C11 H11B 0.9700 . ?
C11 H11C 0.9700 . ?
N3 Cu2 2.006(5) 1_564 ?
